data_7127077
loop_
_publ_author_name
'Xu, Fen'
'Song, Yuan-Yuan'
'Zhu, Wen-Jing'
'Liu, Chun-Sen'
'Lu, Ya-Zhou'
'Du, Miao'

_publ_section_title
;
 Rhodium-catalyzed multiple C-H activation/highly <i>meta</i>-selective
 C-H amination between amidines and alkynes.
;
_journal_issue 76
_journal_name_full 'Chemical communications (Cambridge, England)'
_journal_page_first 11227
_journal_page_last 11230
_journal_paper_doi 10.1039/d0cc04885b
_journal_volume 56
_journal_year 2020
_chemical_formula_moiety 'C56 H37 F3 N4'
_chemical_formula_sum 'C56 H37 F3 N4'
_chemical_formula_weight 822.94
_space_group_crystal_system monoclinic
_space_group_IT_number 14
_space_group_name_Hall '-P 2yn'
_space_group_name_H-M_alt 'P 1 21/n 1'
_atom_sites_solution_hydrogens geom
_atom_sites_solution_primary dual
_audit_creation_date 2019-12-16
_audit_creation_method
;
Olex2 1.2
(compiled 2018.05.29 svn.r3508 for OlexSys, GUI svn.r5506)
;
_audit_update_record
;
2019-12-26 deposited with the CCDC.	2020-08-12 downloaded from the CCDC.
;
_cell_angle_alpha 90
_cell_angle_beta 90.879(2)
_cell_angle_gamma 90
_cell_formula_units_Z 4
_cell_length_a 15.7038(3)
_cell_length_b 10.8165(2)
_cell_length_c 28.0637(6)
_cell_measurement_reflns_used 7147
_cell_measurement_temperature 294(2)
_cell_measurement_theta_max 72.1260
_cell_measurement_theta_min 4.9400
_cell_volume 4766.34(16)
_computing_cell_refinement 'CrysAlisPro 1.171.40.53 (Rigaku OD, 2019)'
_computing_data_collection 'CrysAlisPro 1.171.40.53 (Rigaku OD, 2019)'
_computing_data_reduction 'CrysAlisPro 1.171.40.53 (Rigaku OD, 2019)'
_computing_molecular_graphics 'Olex2 (Dolomanov et al., 2009)'
_computing_publication_material 'Olex2 (Dolomanov et al., 2009)'
_computing_structure_refinement 'ShelXL (Sheldrick, 2015)'
_computing_structure_solution 'ShelXT (Sheldrick, 2015)'
_diffrn_ambient_temperature 294(2)
_diffrn_detector 'CCD plate'
_diffrn_detector_area_resol_mean 5.3031
_diffrn_detector_type AtlasS2
_diffrn_measured_fraction_theta_full 0.998
_diffrn_measured_fraction_theta_max 0.968
_diffrn_measurement_details
;
List of Runs (angles in degrees, time in seconds):

  # Type    Start    End  Width  t~exp~   \w     \q     \k     \f   Frames
#--------------------------------------------------------------------------
  1  \w    -65.00  21.00   1.00    6.13    --  -40.92  38.00  30.00   86
  2  \w   -110.00 -17.00   1.00    6.13    --  -40.92 -38.00  30.00   93
  3  \w     64.00  91.00   1.00    6.13    --   40.92-125.00   0.00   27
  4  \w     25.00 155.00   1.00   24.50    --  105.27 -15.00 -90.00  130
  5  \w     28.00 109.00   1.00   24.50    --  105.27 -95.00-180.00   81
  6  \w    112.00 168.00   1.00   24.50    --  105.27  45.00  90.00   56
  7  \w     63.00  98.00   1.00   24.50    --  105.27 -95.00 120.00   35
  8  \w     32.00 111.00   1.00   24.50    --  105.27 -45.00  30.00   79
  9  \w     80.00 108.00   1.00   24.50    --  105.27 -45.00 -60.00   28
;
_diffrn_measurement_device 'four-circle diffractometer'
_diffrn_measurement_device_type 'SuperNova, Dual, Cu at home/near, AtlasS2'
_diffrn_measurement_method '\w scans'
_diffrn_orient_matrix_type 'CrysAlisPro convention (1999,Acta A55,543-557)'
_diffrn_orient_matrix_UB_11 0.0734201000
_diffrn_orient_matrix_UB_12 0.0042417000
_diffrn_orient_matrix_UB_13 0.0369901000
_diffrn_orient_matrix_UB_21 -0.0642977000
_diffrn_orient_matrix_UB_22 -0.0172649000
_diffrn_orient_matrix_UB_23 0.0403931000
_diffrn_orient_matrix_UB_31 0.0101582000
_diffrn_orient_matrix_UB_32 -0.1412874000
_diffrn_orient_matrix_UB_33 -0.0038436000
_diffrn_radiation_monochromator mirror
_diffrn_radiation_probe x-ray
_diffrn_radiation_type CuK\a
_diffrn_radiation_wavelength 1.54184
_diffrn_reflns_av_R_equivalents 0.0170
_diffrn_reflns_av_unetI/netI 0.0213
_diffrn_reflns_Laue_measured_fraction_full 0.998
_diffrn_reflns_Laue_measured_fraction_max 0.968
_diffrn_reflns_limit_h_max 19
_diffrn_reflns_limit_h_min -18
_diffrn_reflns_limit_k_max 8
_diffrn_reflns_limit_k_min -13
_diffrn_reflns_limit_l_max 34
_diffrn_reflns_limit_l_min -31
_diffrn_reflns_number 17167
_diffrn_reflns_point_group_measured_fraction_full 0.998
_diffrn_reflns_point_group_measured_fraction_max 0.968
_diffrn_reflns_theta_full 67.684
_diffrn_reflns_theta_max 72.764
_diffrn_reflns_theta_min 4.381
_diffrn_source 'micro-focus sealed X-ray tube'
_diffrn_source_type 'SuperNova (Cu) X-ray Source'
_exptl_absorpt_coefficient_mu 0.745
_exptl_absorpt_correction_T_max 1.00000
_exptl_absorpt_correction_T_min 0.65418
_exptl_absorpt_correction_type multi-scan
_exptl_absorpt_process_details
;
CrysAlisPro 1.171.40.53 (Rigaku Oxford Diffraction, 2019)
Empirical absorption correction using spherical harmonics,
 implemented in SCALE3 ABSPACK scaling algorithm.
;
_exptl_crystal_colour colorless
_exptl_crystal_density_diffrn 1.165
_exptl_crystal_description prism
_exptl_crystal_F_000 1737
_refine_diff_density_max 0.886
_refine_diff_density_min -0.418
_refine_diff_density_rms 0.101
_refine_ls_extinction_method none
_refine_ls_goodness_of_fit_ref 1.260
_refine_ls_hydrogen_treatment constr
_refine_ls_matrix_type full
_refine_ls_number_parameters 569
_refine_ls_number_reflns 9199
_refine_ls_number_restraints 0
_refine_ls_restrained_S_all 1.260
_refine_ls_R_factor_all 0.1014
_refine_ls_R_factor_gt 0.0902
_refine_ls_shift/su_max 0.000
_refine_ls_shift/su_mean 0.000
_refine_ls_structure_factor_coef Fsqd
_refine_ls_weighting_details 'w=1/[\s^2^(Fo^2^)+(0.2000P)^2^] where P=(Fo^2^+2Fc^2^)/3'
_refine_ls_weighting_scheme calc
_refine_ls_wR_factor_gt 0.2846
_refine_ls_wR_factor_ref 0.3053
_reflns_Friedel_coverage 0.000
_reflns_number_gt 7307
_reflns_number_total 9199
_reflns_threshold_expression 'I > 2\s(I)'
_cod_data_source_file d0cc04885b2.cif
_cod_data_source_block syy-a-937-1
_cod_depositor_comments
;
Adding full bibliography for 7127071--7127077.cif.

2025-01-30
Z value and formula fixed to values more according to usual
chemical conventions.                 miguel
;
_cod_original_formula_sum 'C10.67 H7.05 Cl0.05 F0.57 N0.76 O0.05'
_cod_original_formula_weight 159.19
_cod_original_formula_moiety '0.19(C56 H37 F3 N4)'
_cod_original_formula_units_Z 21
_cod_database_code 7127077
_shelx_shelxl_version_number 2018/1
_chemical_oxdiff_usercomment 'C H N'
_shelx_space_group_comment
;
The symmetry employed for this shelxl refinement is uniquely defined
by the following loop, which should always be used as a source of
symmetry information in preference to the above space-group names.
They are only intended as comments.
;
_reflns_odcompleteness_completeness 99.78
_reflns_odcompleteness_iscentric 1
_reflns_odcompleteness_theta 66.97
_olex2_refinement_description
;
1. Fixed Uiso
 At 1.2 times of:
  All C(H) groups
 At 1.5 times of:
  All C(H,H,H) groups
2.a Aromatic/amide H refined with riding coordinates:
 C3(H3), C6(H6), C7(H7), C12(H12), C13(H13), C14(H14), C15(H15), C16(H16),
 C18(H18), C19(H19), C20(H20), C21(H21), C22(H22), C25(H25), C26(H26), C28(H28),
  C30(H30), C31(H31), C32(H32), C33(H33), C34(H34), C40(H40), C41(H41),
 C43(H43), C45(H45), C46(H46), C47(H47), C48(H48), C49(H49), C51(H51), C52(H52),
  C53(H53), C54(H54), C55(H55)
2.b Idealised Me refined as rotating group:
 C0AA(H0AA,H0AB,H0AC)
;
_platon_squeeze_void_probe_radius 1.20
_olex2_submission_special_instructions 'No special instructions were received'
_oxdiff_exptl_absorpt_empirical_details
;
Empirical correction (ABSPACK) includes:
- Absorption correction using spherical harmonics
- Frame scaling
;
_oxdiff_exptl_absorpt_empirical_full_max 1.445
_oxdiff_exptl_absorpt_empirical_full_min 0.409

loop_
_space_group_symop_operation_xyz
'x, y, z'
'-x+1/2, y+1/2, -z+1/2'
'-x, -y, -z'
'x-1/2, -y-1/2, z-1/2'

loop_
_atom_site_label
_atom_site_type_symbol
_atom_site_fract_x
_atom_site_fract_y
_atom_site_fract_z
_atom_site_U_iso_or_equiv
_atom_site_adp_type
_atom_site_occupancy
_atom_site_site_symmetry_order
_atom_site_calc_flag
_atom_site_refinement_flags_posn
_atom_site_refinement_flags_adp
_atom_site_refinement_flags_occupancy
_atom_site_disorder_assembly
_atom_site_disorder_group
C0AA C 0.0532(2) 0.6353(3) 0.06214(13) 0.0830(9) Uani 1 1 d . . . . .
H0AA H 0.005954 0.662578 0.080766 0.124 Uiso 1 1 calc GR . . . .
H0AB H 0.033766 0.575575 0.039125 0.124 Uiso 1 1 calc GR . . . .
H0AC H 0.077500 0.704776 0.045975 0.124 Uiso 1 1 calc GR . . . .
C2 C 0.11898(16) 0.5778(3) 0.09415(10) 0.0628(6) Uani 1 1 d . . . . .
C3 C 0.18460(16) 0.6469(2) 0.11394(10) 0.0601(6) Uani 1 1 d . . . . .
H3 H 0.187965 0.730579 0.106624 0.072 Uiso 1 1 calc R . . . .
C4 C 0.24620(14) 0.5953(2) 0.14462(9) 0.0537(5) Uani 1 1 d . . . . .
C2AA C 0.24039(15) 0.4689(2) 0.15503(9) 0.0542(5) Uani 1 1 d . . . . .
C6 C 0.17547(17) 0.3973(2) 0.13393(10) 0.0651(6) Uani 1 1 d . . . . .
H6 H 0.172575 0.312990 0.140143 0.078 Uiso 1 1 calc R . . . .
C7 C 0.11644(17) 0.4514(2) 0.10423(11) 0.0676(7) Uani 1 1 d . . . . .
H7 H 0.073752 0.402983 0.090464 0.081 Uiso 1 1 calc R . . . .
C8 C 0.30039(14) 0.4155(2) 0.18805(9) 0.0545(5) Uani 1 1 d . . . . .
C9 C 0.37206(14) 0.61607(18) 0.19693(9) 0.0518(5) Uani 1 1 d . . . . .
C10 C 0.31530(15) 0.6674(2) 0.16612(9) 0.0546(5) Uani 1 1 d . . . . .
C11 C 0.32026(15) 0.80131(19) 0.15348(10) 0.0584(6) Uani 1 1 d . . . . .
C12 C 0.2841(2) 0.8896(3) 0.18229(13) 0.0795(8) Uani 1 1 d . . . . .
H12 H 0.259690 0.865804 0.210833 0.095 Uiso 1 1 calc R . . . .
C13 C 0.2837(3) 1.0126(3) 0.16948(18) 0.0944(12) Uani 1 1 d . . . . .
H13 H 0.258842 1.070818 0.189303 0.113 Uiso 1 1 calc R . . . .
C14 C 0.3193(3) 1.0489(3) 0.1281(2) 0.1015(14) Uani 1 1 d . . . . .
H14 H 0.319131 1.132066 0.119603 0.122 Uiso 1 1 calc R . . . .
C15 C 0.3553(3) 0.9638(4) 0.09891(18) 0.1052(13) Uani 1 1 d . . . . .
H15 H 0.378771 0.988859 0.070267 0.126 Uiso 1 1 calc R . . . .
C16 C 0.3571(2) 0.8379(3) 0.11185(14) 0.0839(8) Uani 1 1 d . . . . .
H16 H 0.383097 0.780199 0.092284 0.101 Uiso 1 1 calc R . . . .
C17 C 0.44059(14) 0.68749(19) 0.22201(9) 0.0551(5) Uani 1 1 d . . . . .
C18 C 0.51655(18) 0.7115(3) 0.20036(12) 0.0743(7) Uani 1 1 d . . . . .
H18 H 0.525595 0.683899 0.169466 0.089 Uiso 1 1 calc R . . . .
C19 C 0.5803(2) 0.7772(3) 0.22454(16) 0.0910(10) Uani 1 1 d . . . . .
H19 H 0.631819 0.792856 0.209812 0.109 Uiso 1 1 calc R . . . .
C20 C 0.5671(2) 0.8185(4) 0.26968(17) 0.0974(12) Uani 1 1 d . . . . .
H20 H 0.609041 0.864333 0.285393 0.117 Uiso 1 1 calc R . . . .
C21 C 0.4923(2) 0.7927(5) 0.29194(18) 0.1144(16) Uani 1 1 d . . . . .
H21 H 0.484574 0.816700 0.323404 0.137 Uiso 1 1 calc R . . . .
C22 C 0.4274(2) 0.7300(4) 0.26719(14) 0.0901(11) Uani 1 1 d . . . . .
H22 H 0.375171 0.717238 0.281528 0.108 Uiso 1 1 calc R . . . .
C23 C 0.41341(14) 0.41149(19) 0.23736(8) 0.0522(5) Uani 1 1 d . . . . .
C24 C 0.37252(16) 0.29619(19) 0.23357(10) 0.0576(5) Uani 1 1 d . . . . .
C25 C 0.40335(18) 0.1946(2) 0.25997(11) 0.0655(6) Uani 1 1 d . . . . .
H25 H 0.376246 0.118207 0.258257 0.079 Uiso 1 1 calc R . . . .
C26 C 0.47454(17) 0.2110(2) 0.28835(10) 0.0633(6) Uani 1 1 d . . . . .
H26 H 0.495488 0.145048 0.306238 0.076 Uiso 1 1 calc R . . . .
C27 C 0.51638(15) 0.3263(2) 0.29083(9) 0.0563(5) Uani 1 1 d . . . . .
C28 C 0.48726(15) 0.4283(2) 0.26513(9) 0.0547(5) Uani 1 1 d . . . . .
H28 H 0.515470 0.503887 0.266363 0.066 Uiso 1 1 calc R . . . .
C29 C 0.65540(16) 0.2468(2) 0.31626(10) 0.0610(6) Uani 1 1 d . . . . .
C30 C 0.67059(19) 0.1919(3) 0.27234(11) 0.0713(7) Uani 1 1 d . . . . .
H30 H 0.641028 0.218892 0.245314 0.086 Uiso 1 1 calc R . . . .
C31 C 0.7017(2) 0.2075(3) 0.35556(11) 0.0744(7) Uani 1 1 d . . . . .
H31 H 0.692974 0.243895 0.385105 0.089 Uiso 1 1 calc R . . . .
C32 C 0.7616(2) 0.1135(3) 0.35108(14) 0.0893(10) Uani 1 1 d . . . . .
H32 H 0.792895 0.087547 0.377637 0.107 Uiso 1 1 calc R . . . .
C33 C 0.7746(2) 0.0585(3) 0.30750(15) 0.0873(9) Uani 1 1 d . . . . .
H33 H 0.814209 -0.004892 0.304763 0.105 Uiso 1 1 calc R . . . .
C34 C 0.7298(2) 0.0969(3) 0.26873(14) 0.0842(8) Uani 1 1 d . . . . .
H34 H 0.738718 0.059408 0.239394 0.101 Uiso 1 1 calc R . . . .
C35 C 0.60588(15) 0.4457(2) 0.34734(9) 0.0559(5) Uani 1 1 d . . . . .
C36 C 0.70610(15) 0.5923(2) 0.37149(9) 0.0587(6) Uani 1 1 d . . . . .
C37 C 0.65039(15) 0.6501(2) 0.40201(9) 0.0566(5) Uani 1 1 d . . . . .
C38 C 0.56616(14) 0.6009(2) 0.40559(8) 0.0550(5) Uani 1 1 d . . . . .
C39 C 0.54170(15) 0.4969(2) 0.37765(9) 0.0559(5) Uani 1 1 d . . . . .
C40 C 0.45934(17) 0.4464(2) 0.38365(11) 0.0652(6) Uani 1 1 d . . . . .
H40 H 0.442687 0.378529 0.365436 0.078 Uiso 1 1 calc R . . . .
C41 C 0.40384(17) 0.4951(3) 0.41555(11) 0.0680(6) Uani 1 1 d . . . . .
H41 H 0.349715 0.461376 0.418547 0.082 Uiso 1 1 calc R . . . .
C42 C 0.42878(16) 0.5964(2) 0.44387(10) 0.0633(6) Uani 1 1 d . . . . .
C43 C 0.50741(15) 0.6483(2) 0.43895(9) 0.0588(5) Uani 1 1 d . . . . .
H43 H 0.522745 0.715746 0.457754 0.071 Uiso 1 1 calc R . . . .
C44 C 0.79617(16) 0.6296(3) 0.36438(10) 0.0656(6) Uani 1 1 d . . . . .
C45 C 0.8567(2) 0.5380(3) 0.35782(16) 0.0893(10) Uani 1 1 d . . . . .
H45 H 0.840216 0.455467 0.358467 0.107 Uiso 1 1 calc R . . . .
C46 C 0.9421(2) 0.5676(4) 0.35026(18) 0.1018(12) Uani 1 1 d . . . . .
H46 H 0.981970 0.505200 0.345878 0.122 Uiso 1 1 calc R . . . .
C47 C 0.9667(2) 0.6890(4) 0.34935(16) 0.0938(10) Uani 1 1 d . . . . .
H47 H 1.023672 0.709217 0.345183 0.113 Uiso 1 1 calc R . . . .
C48 C 0.9073(2) 0.7805(4) 0.35458(15) 0.0879(9) Uani 1 1 d . . . . .
H48 H 0.924032 0.862943 0.353372 0.106 Uiso 1 1 calc R . . . .
C49 C 0.82213(19) 0.7512(3) 0.36170(12) 0.0748(7) Uani 1 1 d . . . . .
H49 H 0.782309 0.814265 0.364673 0.090 Uiso 1 1 calc R . . . .
C50 C 0.67675(15) 0.7564(2) 0.43289(9) 0.0607(6) Uani 1 1 d . . . . .
C51 C 0.7364(2) 0.7392(3) 0.46951(11) 0.0758(7) Uani 1 1 d . . . . .
H51 H 0.759116 0.661184 0.475345 0.091 Uiso 1 1 calc R . . . .
C52 C 0.7618(3) 0.8392(4) 0.49725(14) 0.0979(11) Uani 1 1 d . . . . .
H52 H 0.801414 0.827503 0.521789 0.117 Uiso 1 1 calc R . . . .
C53 C 0.7293(3) 0.9552(4) 0.48904(16) 0.0974(11) Uani 1 1 d . . . . .
H53 H 0.747282 1.021451 0.507766 0.117 Uiso 1 1 calc R . . . .
C54 C 0.6704(2) 0.9733(3) 0.45331(15) 0.0881(9) Uani 1 1 d . . . . .
H54 H 0.648073 1.051664 0.447755 0.106 Uiso 1 1 calc R . . . .
C55 C 0.64403(19) 0.8737(3) 0.42528(12) 0.0729(7) Uani 1 1 d . . . . .
H55 H 0.603831 0.886272 0.401081 0.087 Uiso 1 1 calc R . . . .
C56 C 0.36767(17) 0.6446(3) 0.47997(11) 0.0684(6) Uani 1 1 d . . . . .
F1 F 0.39820(19) 0.7299(5) 0.50664(16) 0.202(2) Uani 1 1 d . . . . .
F2 F 0.3346(3) 0.5614(3) 0.50560(14) 0.1703(17) Uani 1 1 d . . . . .
F3 F 0.30094(19) 0.6964(4) 0.46040(12) 0.1462(13) Uani 1 1 d . . . . .
N0AA N 0.68268(13) 0.49066(19) 0.34501(8) 0.0608(5) Uani 1 1 d . . . . .
N2 N 0.58965(14) 0.33675(19) 0.32101(8) 0.0618(5) Uani 1 1 d . . . . .
N3 N 0.36515(12) 0.48928(16) 0.20767(7) 0.0512(4) Uani 1 1 d . . . . .
N4 N 0.30318(13) 0.30024(17) 0.20317(8) 0.0607(5) Uani 1 1 d . . . . .

loop_
_atom_site_aniso_label
_atom_site_aniso_U_11
_atom_site_aniso_U_22
_atom_site_aniso_U_33
_atom_site_aniso_U_23
_atom_site_aniso_U_13
_atom_site_aniso_U_12
C0AA 0.0727(16) 0.0792(18) 0.096(2) 0.0005(16) -0.0332(15) 0.0034(14)
C2 0.0576(12) 0.0631(13) 0.0673(14) -0.0050(11) -0.0158(10) 0.0010(10)
C3 0.0609(12) 0.0470(11) 0.0719(14) -0.0017(10) -0.0151(11) 0.0001(9)
C4 0.0532(11) 0.0429(10) 0.0648(13) -0.0063(9) -0.0105(9) 0.0000(8)
C2AA 0.0530(11) 0.0453(10) 0.0642(13) -0.0071(9) -0.0119(10) -0.0018(9)
C6 0.0652(13) 0.0487(12) 0.0808(16) -0.0047(11) -0.0199(12) -0.0082(10)
C7 0.0618(13) 0.0623(14) 0.0779(16) -0.0062(12) -0.0237(12) -0.0119(11)
C8 0.0541(11) 0.0395(10) 0.0695(13) -0.0070(9) -0.0128(10) -0.0020(8)
C9 0.0515(10) 0.0363(9) 0.0672(13) -0.0053(8) -0.0119(9) -0.0005(8)
C10 0.0557(11) 0.0398(10) 0.0679(13) -0.0046(9) -0.0133(10) 0.0003(8)
C11 0.0553(11) 0.0395(10) 0.0796(15) 0.0009(10) -0.0220(10) -0.0026(8)
C12 0.0847(18) 0.0499(14) 0.103(2) -0.0100(13) -0.0133(16) 0.0006(12)
C13 0.090(2) 0.0428(13) 0.149(3) -0.0078(17) -0.033(2) 0.0048(13)
C14 0.089(2) 0.0474(15) 0.167(4) 0.019(2) -0.048(2) -0.0087(15)
C15 0.113(3) 0.082(2) 0.120(3) 0.037(2) -0.020(2) -0.019(2)
C16 0.094(2) 0.0632(16) 0.094(2) 0.0083(15) -0.0098(17) -0.0048(15)
C17 0.0505(11) 0.0375(9) 0.0767(14) -0.0044(9) -0.0158(10) 0.0002(8)
C18 0.0622(14) 0.0777(17) 0.0828(18) -0.0010(14) -0.0096(12) -0.0108(13)
C19 0.0630(16) 0.089(2) 0.121(3) 0.005(2) -0.0126(16) -0.0245(15)
C20 0.0676(17) 0.085(2) 0.138(3) -0.033(2) -0.0285(19) -0.0158(15)
C21 0.0748(19) 0.143(4) 0.125(3) -0.074(3) -0.013(2) -0.023(2)
C22 0.0599(14) 0.111(2) 0.099(2) -0.047(2) -0.0053(14) -0.0196(16)
C23 0.0538(11) 0.0391(10) 0.0633(12) -0.0029(8) -0.0105(9) 0.0029(8)
C24 0.0601(12) 0.0394(10) 0.0729(14) -0.0031(9) -0.0135(10) 0.0012(9)
C25 0.0697(14) 0.0407(11) 0.0855(17) 0.0037(10) -0.0155(12) -0.0015(10)
C26 0.0691(14) 0.0445(11) 0.0758(15) 0.0042(10) -0.0133(12) 0.0045(10)
C27 0.0571(12) 0.0482(11) 0.0632(13) -0.0034(9) -0.0108(10) 0.0032(9)
C28 0.0531(11) 0.0439(10) 0.0668(13) -0.0030(9) -0.0127(9) 0.0006(8)
C29 0.0606(12) 0.0498(11) 0.0722(15) 0.0034(10) -0.0113(11) 0.0059(10)
C30 0.0699(15) 0.0694(15) 0.0743(16) -0.0046(12) -0.0117(12) 0.0100(12)
C31 0.0800(17) 0.0720(16) 0.0707(16) 0.0135(13) -0.0131(13) 0.0142(14)
C32 0.0839(19) 0.087(2) 0.096(2) 0.0268(18) -0.0168(17) 0.0221(17)
C33 0.0767(18) 0.0693(17) 0.116(3) 0.0076(17) 0.0001(17) 0.0213(15)
C34 0.0778(18) 0.0775(18) 0.097(2) -0.0125(16) 0.0015(16) 0.0131(15)
C35 0.0565(12) 0.0498(11) 0.0608(12) 0.0038(9) -0.0144(9) 0.0042(9)
C36 0.0540(12) 0.0564(12) 0.0655(13) 0.0046(10) -0.0111(10) 0.0014(10)
C37 0.0523(11) 0.0529(11) 0.0642(13) 0.0010(10) -0.0136(9) 0.0013(9)
C38 0.0521(11) 0.0532(11) 0.0594(12) 0.0037(9) -0.0122(9) -0.0021(9)
C39 0.0546(12) 0.0508(11) 0.0618(13) 0.0008(9) -0.0138(9) -0.0004(9)
C40 0.0585(13) 0.0582(13) 0.0787(16) -0.0083(11) -0.0081(11) -0.0066(10)
C41 0.0551(13) 0.0650(14) 0.0837(17) -0.0021(12) -0.0052(12) -0.0078(11)
C42 0.0570(12) 0.0611(13) 0.0714(15) -0.0010(11) -0.0097(11) -0.0001(10)
C43 0.0545(11) 0.0554(12) 0.0661(13) 0.0001(10) -0.0106(10) -0.0013(9)
C44 0.0529(12) 0.0714(15) 0.0721(15) 0.0010(12) -0.0089(10) -0.0007(11)
C45 0.0599(15) 0.0797(19) 0.128(3) -0.0052(18) -0.0069(16) 0.0051(14)
C46 0.0591(16) 0.103(3) 0.143(3) -0.005(2) -0.0027(18) 0.0113(17)
C47 0.0584(15) 0.112(3) 0.110(3) 0.006(2) -0.0024(15) -0.0085(17)
C48 0.0618(15) 0.093(2) 0.108(3) 0.0131(18) -0.0056(15) -0.0158(15)
C49 0.0609(14) 0.0736(16) 0.0896(19) 0.0101(14) -0.0038(13) -0.0022(12)
C50 0.0540(11) 0.0610(13) 0.0668(14) -0.0012(11) -0.0069(10) -0.0075(10)
C51 0.0725(16) 0.0806(18) 0.0738(17) 0.0007(14) -0.0164(13) -0.0090(14)
C52 0.090(2) 0.124(3) 0.079(2) -0.013(2) -0.0229(17) -0.025(2)
C53 0.095(2) 0.092(2) 0.105(3) -0.035(2) 0.002(2) -0.0267(19)
C54 0.089(2) 0.0671(17) 0.109(3) -0.0161(16) 0.0139(19) -0.0132(15)
C55 0.0710(15) 0.0611(14) 0.0862(18) -0.0017(13) -0.0054(13) -0.0014(12)
C56 0.0601(13) 0.0663(15) 0.0787(17) -0.0019(12) -0.0040(12) -0.0018(11)
F1 0.1011(17) 0.279(5) 0.229(4) -0.183(4) 0.059(2) -0.064(2)
F2 0.230(4) 0.1114(19) 0.173(3) 0.0300(19) 0.120(3) 0.032(2)
F3 0.1126(19) 0.197(3) 0.130(2) 0.007(2) 0.0139(16) 0.076(2)
N0AA 0.0574(10) 0.0578(11) 0.0668(12) -0.0003(9) -0.0099(9) 0.0033(9)
N2 0.0619(11) 0.0519(10) 0.0710(12) -0.0054(9) -0.0194(9) 0.0107(8)
N3 0.0507(9) 0.0382(8) 0.0643(10) -0.0034(7) -0.0156(8) 0.0002(7)
N4 0.0604(11) 0.0413(9) 0.0797(13) -0.0019(8) -0.0192(9) -0.0040(8)

loop_
_atom_type_symbol
_atom_type_description
_atom_type_scat_dispersion_real
_atom_type_scat_dispersion_imag
_atom_type_scat_source
C C 0.0181 0.0091 'International Tables Vol C Tables 4.2.6.8 and 6.1.1.4'
H H 0.0000 0.0000 'International Tables Vol C Tables 4.2.6.8 and 6.1.1.4'
N N 0.0311 0.0180 'International Tables Vol C Tables 4.2.6.8 and 6.1.1.4'
F F 0.0727 0.0534 'International Tables Vol C Tables 4.2.6.8 and 6.1.1.4'
Cl Cl 0.3639 0.7018 'International Tables Vol C Tables 4.2.6.8 and 6.1.1.4'
O O 0.0492 0.0322 'International Tables Vol C Tables 4.2.6.8 and 6.1.1.4'

loop_
_geom_angle_atom_site_label_1
_geom_angle_atom_site_label_2
_geom_angle_atom_site_label_3
_geom_angle
_geom_angle_site_symmetry_1
_geom_angle_site_symmetry_3
_geom_angle_publ_flag
H0AA C0AA H0AB 109.5 . . ?
H0AA C0AA H0AC 109.5 . . ?
H0AB C0AA H0AC 109.5 . . ?
C2 C0AA H0AA 109.5 . . ?
C2 C0AA H0AB 109.5 . . ?
C2 C0AA H0AC 109.5 . . ?
C3 C2 C0AA 121.4(3) . . ?
C3 C2 C7 118.1(2) . . ?
C7 C2 C0AA 120.5(2) . . ?
C2 C3 H3 118.8 . . ?
C2 C3 C4 122.3(2) . . ?
C4 C3 H3 118.8 . . ?
C3 C4 C2AA 118.0(2) . . ?
C3 C4 C10 122.9(2) . . ?
C2AA C4 C10 119.1(2) . . ?
C4 C2AA C6 120.0(2) . . ?
C4 C2AA C8 118.92(19) . . ?
C6 C2AA C8 121.1(2) . . ?
C2AA C6 H6 119.9 . . ?
C7 C6 C2AA 120.1(2) . . ?
C7 C6 H6 119.9 . . ?
C2 C7 H7 119.3 . . ?
C6 C7 C2 121.4(2) . . ?
C6 C7 H7 119.3 . . ?
N3 C8 C2AA 119.45(19) . . ?
N4 C8 C2AA 127.4(2) . . ?
N4 C8 N3 113.1(2) . . ?
C10 C9 C17 123.55(19) . . ?
C10 C9 N3 118.99(19) . . ?
N3 C9 C17 117.42(18) . . ?
C4 C10 C11 117.46(19) . . ?
C9 C10 C4 121.6(2) . . ?
C9 C10 C11 120.9(2) . . ?
C12 C11 C10 120.6(3) . . ?
C16 C11 C10 120.5(3) . . ?
C16 C11 C12 118.8(3) . . ?
C11 C12 H12 119.5 . . ?
C13 C12 C11 121.1(4) . . ?
C13 C12 H12 119.5 . . ?
C12 C13 H13 119.9 . . ?
C14 C13 C12 120.2(4) . . ?
C14 C13 H13 119.9 . . ?
C13 C14 H14 120.0 . . ?
C13 C14 C15 120.0(3) . . ?
C15 C14 H14 120.0 . . ?
C14 C15 H15 119.8 . . ?
C14 C15 C16 120.4(4) . . ?
C16 C15 H15 119.8 . . ?
C11 C16 C15 119.5(4) . . ?
C11 C16 H16 120.3 . . ?
C15 C16 H16 120.3 . . ?
C18 C17 C9 121.0(2) . . ?
C22 C17 C9 119.6(2) . . ?
C22 C17 C18 119.4(2) . . ?
C17 C18 H18 119.9 . . ?
C17 C18 C19 120.2(3) . . ?
C19 C18 H18 119.9 . . ?
C18 C19 H19 120.0 . . ?
C20 C19 C18 120.1(3) . . ?
C20 C19 H19 120.0 . . ?
C19 C20 H20 119.9 . . ?
C19 C20 C21 120.1(3) . . ?
C21 C20 H20 119.9 . . ?
C20 C21 H21 120.1 . . ?
C20 C21 C22 119.7(4) . . ?
C22 C21 H21 120.1 . . ?
C17 C22 C21 120.3(3) . . ?
C17 C22 H22 119.9 . . ?
C21 C22 H22 119.9 . . ?
C28 C23 C24 122.1(2) . . ?
N3 C23 C24 104.23(18) . . ?
N3 C23 C28 133.7(2) . . ?
C23 C24 C25 120.0(2) . . ?
N4 C24 C23 112.05(19) . . ?
N4 C24 C25 127.9(2) . . ?
C24 C25 H25 120.9 . . ?
C26 C25 C24 118.3(2) . . ?
C26 C25 H25 120.9 . . ?
C25 C26 H26 119.4 . . ?
C25 C26 C27 121.2(2) . . ?
C27 C26 H26 119.4 . . ?
C26 C27 N2 118.1(2) . . ?
C28 C27 C26 121.8(2) . . ?
C28 C27 N2 120.1(2) . . ?
C23 C28 H28 121.7 . . ?
C27 C28 C23 116.6(2) . . ?
C27 C28 H28 121.7 . . ?
C30 C29 N2 120.5(2) . . ?
C31 C29 C30 118.8(3) . . ?
C31 C29 N2 120.6(3) . . ?
C29 C30 H30 119.9 . . ?
C34 C30 C29 120.2(3) . . ?
C34 C30 H30 119.9 . . ?
C29 C31 H31 119.9 . . ?
C29 C31 C32 120.1(3) . . ?
C32 C31 H31 119.9 . . ?
C31 C32 H32 119.8 . . ?
C33 C32 C31 120.3(3) . . ?
C33 C32 H32 119.8 . . ?
C32 C33 H33 120.0 . . ?
C34 C33 C32 120.0(3) . . ?
C34 C33 H33 120.0 . . ?
C30 C34 H34 119.7 . . ?
C33 C34 C30 120.5(3) . . ?
C33 C34 H34 119.7 . . ?
N0AA C35 C39 122.9(2) . . ?
N0AA C35 N2 116.4(2) . . ?
N2 C35 C39 120.5(2) . . ?
C37 C36 C44 125.0(2) . . ?
N0AA C36 C37 122.0(2) . . ?
N0AA C36 C44 113.0(2) . . ?
C36 C37 C38 118.1(2) . . ?
C36 C37 C50 122.3(2) . . ?
C38 C37 C50 119.6(2) . . ?
C39 C38 C37 119.8(2) . . ?
C43 C38 C37 121.5(2) . . ?
C43 C38 C39 118.5(2) . . ?
C38 C39 C35 116.4(2) . . ?
C40 C39 C35 124.8(2) . . ?
C40 C39 C38 118.6(2) . . ?
C39 C40 H40 119.2 . . ?
C41 C40 C39 121.5(2) . . ?
C41 C40 H40 119.2 . . ?
C40 C41 H41 120.1 . . ?
C40 C41 C42 119.8(2) . . ?
C42 C41 H41 120.1 . . ?
C41 C42 C56 118.5(2) . . ?
C43 C42 C41 120.5(3) . . ?
C43 C42 C56 121.0(2) . . ?
C38 C43 H43 119.5 . . ?
C42 C43 C38 121.1(2) . . ?
C42 C43 H43 119.5 . . ?
C45 C44 C36 118.7(3) . . ?
C49 C44 C36 123.2(3) . . ?
C49 C44 C45 118.0(3) . . ?
C44 C45 H45 119.4 . . ?
C44 C45 C46 121.2(3) . . ?
C46 C45 H45 119.4 . . ?
C45 C46 H46 120.2 . . ?
C47 C46 C45 119.6(4) . . ?
C47 C46 H46 120.2 . . ?
C46 C47 H47 120.0 . . ?
C46 C47 C48 119.9(3) . . ?
C48 C47 H47 120.0 . . ?
C47 C48 H48 119.7 . . ?
C47 C48 C49 120.5(3) . . ?
C49 C48 H48 119.7 . . ?
C44 C49 C48 120.7(3) . . ?
C44 C49 H49 119.7 . . ?
C48 C49 H49 119.7 . . ?
C51 C50 C37 120.2(2) . . ?
C55 C50 C37 121.1(2) . . ?
C55 C50 C51 118.7(3) . . ?
C50 C51 H51 120.2 . . ?
C52 C51 C50 119.6(3) . . ?
C52 C51 H51 120.2 . . ?
C51 C52 H52 119.5 . . ?
C53 C52 C51 121.0(3) . . ?
C53 C52 H52 119.5 . . ?
C52 C53 H53 120.0 . . ?
C54 C53 C52 119.9(3) . . ?
C54 C53 H53 120.0 . . ?
C53 C54 H54 120.1 . . ?
C53 C54 C55 119.7(3) . . ?
C55 C54 H54 120.1 . . ?
C50 C55 C54 121.0(3) . . ?
C50 C55 H55 119.5 . . ?
C54 C55 H55 119.5 . . ?
F1 C56 C42 114.1(2) . . ?
F1 C56 F3 103.3(4) . . ?
F2 C56 C42 114.1(3) . . ?
F2 C56 F1 109.5(4) . . ?
F2 C56 F3 102.1(3) . . ?
F3 C56 C42 112.6(3) . . ?
C35 N0AA C36 120.8(2) . . ?
C27 N2 C29 118.0(2) . . ?
C35 N2 C27 121.04(19) . . ?
C35 N2 C29 119.5(2) . . ?
C8 N3 C9 121.94(18) . . ?
C8 N3 C23 105.99(17) . . ?
C23 N3 C9 132.07(18) . . ?
C8 N4 C24 104.62(18) . . ?

loop_
_geom_bond_atom_site_label_1
_geom_bond_atom_site_label_2
_geom_bond_distance
_geom_bond_site_symmetry_2
_geom_bond_publ_flag
C0AA H0AA 0.9600 . ?
C0AA H0AB 0.9600 . ?
C0AA H0AC 0.9600 . ?
C0AA C2 1.495(4) . ?
C2 C3 1.383(3) . ?
C2 C7 1.397(4) . ?
C3 H3 0.9300 . ?
C3 C4 1.401(3) . ?
C4 C2AA 1.402(3) . ?
C4 C10 1.459(3) . ?
C2AA C6 1.404(3) . ?
C2AA C8 1.433(3) . ?
C6 H6 0.9300 . ?
C6 C7 1.368(4) . ?
C7 H7 0.9300 . ?
C8 N3 1.399(3) . ?
C8 N4 1.318(3) . ?
C9 C10 1.352(3) . ?
C9 C17 1.492(3) . ?
C9 N3 1.409(3) . ?
C10 C11 1.493(3) . ?
C11 C12 1.379(4) . ?
C11 C16 1.370(5) . ?
C12 H12 0.9300 . ?
C12 C13 1.377(4) . ?
C13 H13 0.9300 . ?
C13 C14 1.356(7) . ?
C14 H14 0.9300 . ?
C14 C15 1.360(7) . ?
C15 H15 0.9300 . ?
C15 C16 1.410(5) . ?
C16 H16 0.9300 . ?
C17 C18 1.372(4) . ?
C17 C22 1.367(4) . ?
C18 H18 0.9300 . ?
C18 C19 1.395(4) . ?
C19 H19 0.9300 . ?
C19 C20 1.362(6) . ?
C20 H20 0.9300 . ?
C20 C21 1.368(6) . ?
C21 H21 0.9300 . ?
C21 C22 1.399(4) . ?
C22 H22 0.9300 . ?
C23 C24 1.406(3) . ?
C23 C28 1.399(3) . ?
C23 N3 1.399(3) . ?
C24 C25 1.407(3) . ?
C24 N4 1.374(3) . ?
C25 H25 0.9300 . ?
C25 C26 1.374(4) . ?
C26 H26 0.9300 . ?
C26 C27 1.410(3) . ?
C27 C28 1.392(3) . ?
C27 N2 1.423(3) . ?
C28 H28 0.9300 . ?
C29 C30 1.392(4) . ?
C29 C31 1.379(4) . ?
C29 N2 1.426(3) . ?
C30 H30 0.9300 . ?
C30 C34 1.392(4) . ?
C31 H31 0.9300 . ?
C31 C32 1.392(5) . ?
C32 H32 0.9300 . ?
C32 C33 1.378(6) . ?
C33 H33 0.9300 . ?
C33 C34 1.351(5) . ?
C34 H34 0.9300 . ?
C35 C39 1.439(4) . ?
C35 N0AA 1.303(3) . ?
C35 N2 1.412(3) . ?
C36 C37 1.383(4) . ?
C36 C44 1.487(4) . ?
C36 N0AA 1.374(3) . ?
C37 C38 1.430(3) . ?
C37 C50 1.495(3) . ?
C38 C39 1.421(3) . ?
C38 C43 1.420(4) . ?
C39 C40 1.416(4) . ?
C40 H40 0.9300 . ?
C40 C41 1.365(4) . ?
C41 H41 0.9300 . ?
C41 C42 1.406(4) . ?
C42 C43 1.365(4) . ?
C42 C56 1.500(4) . ?
C43 H43 0.9300 . ?
C44 C45 1.387(4) . ?
C44 C49 1.380(4) . ?
C45 H45 0.9300 . ?
C45 C46 1.398(5) . ?
C46 H46 0.9300 . ?
C46 C47 1.369(6) . ?
C47 H47 0.9300 . ?
C47 C48 1.370(5) . ?
C48 H48 0.9300 . ?
C48 C49 1.392(4) . ?
C49 H49 0.9300 . ?
C50 C51 1.392(4) . ?
C50 C55 1.385(4) . ?
C51 H51 0.9300 . ?
C51 C52 1.388(5) . ?
C52 H52 0.9300 . ?
C52 C53 1.372(6) . ?
C53 H53 0.9300 . ?
C53 C54 1.368(6) . ?
C54 H54 0.9300 . ?
C54 C55 1.393(4) . ?
C55 H55 0.9300 . ?
C56 F1 1.277(4) . ?
C56 F2 1.269(4) . ?
C56 F3 1.302(4) . ?

loop_
_platon_squeeze_void_nr
_platon_squeeze_void_average_x
_platon_squeeze_void_average_y
_platon_squeeze_void_average_z
_platon_squeeze_void_volume
_platon_squeeze_void_count_electrons
_platon_squeeze_void_content
1 0.500 -0.019 0.000 394 69 ' '
2 0.000 -0.014 0.500 394 69 ' '
